data_4101157
loop_
_publ_author_name
'Miao, Qian'
'Chi, Xiaoliu'
'Zeis, Roswitha'
'Lefenfeld, Michael'
'Kloc, Christian'
'Siegrist, Theo'
'Steigerwald, Michael'
'Nuckolls, Colin'

_journal_name_full 'Journal of the American Chemical Society'
_journal_year 2006
_chemical_formula_moiety 'C58 H38'
_chemical_formula_sum 'C58 H38'
_chemical_formula_weight 734.94
_space_group_IT_number 2
_symmetry_cell_setting triclinic
_symmetry_space_group_name_Hall '-P 1'
_symmetry_space_group_name_H-M 'P -1'
_cell_angle_alpha 95.660(9)
_cell_angle_beta 96.600(9)
_cell_angle_gamma 104.520(10)
_cell_formula_units_Z 1
_cell_length_a 6.1995(7)
_cell_length_b 11.0201(13)
_cell_length_c 14.7000(15)
_cell_measurement_temperature 293
_cell_volume 957.25(19)
_diffrn_ambient_temperature 293
_exptl_crystal_density_diffrn 1.275
_oxford_refine_ls_scale 2.702(9)
_cod_depositor_comments
;
The following automatic conversions were performed:
'_symmetry_cell_setting' value 'Triclinic' changed to 'triclinic'
according to '/home/saulius/struct/CIF-dictionaries/cif_core.dic'
dictionary named 'cif_core.dic' version 2.4.1 from 2010-06-29.

Automatic conversion script
Id: cif_fix_enum 1527 2010-12-29 10:47:43Z saulius 
;
_cod_database_code 4101157

loop_
_symmetry_equiv_pos_as_xyz
x,y,z
-x,-y,-z

loop_
_atom_site_label
_atom_site_type_symbol
_atom_site_fract_x
_atom_site_fract_y
_atom_site_fract_z
_atom_site_U_iso_or_equiv
_atom_site_occupancy
_atom_site_adp_type
_atom_site_refinement_flags_posn
_atom_site_refinement_flags_adp
_atom_site_refinement_flags_occupancy
_atom_site_disorder_assembly
_atom_site_disorder_group
_atom_site_attached_hydrogens
C1 C 0.1962(4) 0.6048(2) 0.51873(15) 0.0282 1.0000 Uani . . . . . .
C2 C 0.0783(4) 0.5671(2) 0.42780(15) 0.0272 1.0000 Uani . . . . . .
C3 C 0.1181(4) 0.5388(2) 0.59109(15) 0.0283 1.0000 Uani . . . . . .
C7 C 0.2357(4) 0.5705(2) 0.68222(16) 0.0306 1.0000 Uani . . . . . .
C8 C 0.1653(4) 0.5058(2) 0.75434(15) 0.0289 1.0000 Uani . . . . . .
C9 C 0.0381(4) 0.5967(2) 0.26366(16) 0.0298 1.0000 Uani . . . . . .
C10 C 0.1495(4) 0.6324(2) 0.35356(16) 0.0319 1.0000 Uani . . . . . .
C11 C 0.1191(4) 0.6613(2) 0.18804(16) 0.0340 1.0000 Uani . . . . . .
C12 C 0.3319(4) 0.7648(2) 0.20202(17) 0.0363 1.0000 Uani . . . . . .
C13 C 0.3311(5) 0.8811(3) 0.17118(19) 0.0480 1.0000 Uani . . . . . .
C14 C 0.5290(6) 0.9784(3) 0.1824(2) 0.0605 1.0000 Uani . . . . . .
C15 C 0.7268(5) 0.9606(3) 0.2237(2) 0.0544 1.0000 Uani . . . . . .
C16 C 0.7325(5) 0.8469(3) 0.2526(2) 0.0512 1.0000 Uani . . . . . .
C17 C 0.5349(5) 0.7495(2) 0.2414(2) 0.0431 1.0000 Uani . . . . . .
C18 C -0.0048(4) 0.6244(2) 0.10218(18) 0.0409 1.0000 Uani . . . . . .
C19 C 0.2068(4) 0.4739(3) 0.91495(17) 0.0403 1.0000 Uani . . . . . .
C20 C 0.2902(4) 0.5387(2) 0.84683(16) 0.0320 1.0000 Uani . . . . . .
C21 C 0.5048(4) 0.6402(2) 0.86979(16) 0.0349 1.0000 Uani . . . . . .
C22 C 0.5331(5) 0.7328(3) 0.94501(19) 0.0479 1.0000 Uani . . . . . .
C23 C 0.7361(6) 0.8252(3) 0.9704(2) 0.0596 1.0000 Uani . . . . . .
C24 C 0.9105(5) 0.8265(3) 0.9211(2) 0.0569 1.0000 Uani . . . . . .
C25 C 0.8866(5) 0.7355(3) 0.8474(2) 0.0494 1.0000 Uani . . . . . .
C26 C 0.6853(5) 0.6423(3) 0.82146(19) 0.0463 1.0000 Uani . . . . . .
C27 C 0.4043(4) 0.7132(2) 0.53683(16) 0.0302 1.0000 Uani . . . . . .
C28 C 0.5972(5) 0.6996(3) 0.5021(2) 0.0500 1.0000 Uani . . . . . .
C29 C 0.7911(5) 0.8003(3) 0.5176(3) 0.0644 1.0000 Uani . . . . . .
C30 C 0.7892(5) 0.9133(3) 0.5676(2) 0.0591 1.0000 Uani . . . . . .
C31 C 0.5999(6) 0.9277(3) 0.5983(2) 0.0614 1.0000 Uani . . . . . .
C32 C 0.4070(5) 0.8276(3) 0.5847(2) 0.0509 1.0000 Uani . . . . . .
H71 H 0.3745 0.6431 0.6948 0.0334 1.0000 Uiso . . . . . .
H101 H 0.2861 0.7074 0.3670 0.0350 1.0000 Uiso . . . . . .
H131 H 0.1841 0.8949 0.1406 0.0570 1.0000 Uiso . . . . . .
H141 H 0.5272 1.0610 0.1596 0.0702 1.0000 Uiso . . . . . .
H151 H 0.8701 1.0319 0.2323 0.0646 1.0000 Uiso . . . . . .
H161 H 0.8795 0.8321 0.2823 0.0602 1.0000 Uiso . . . . . .
H171 H 0.5388 0.6642 0.2624 0.0500 1.0000 Uiso . . . . . .
H181 H 0.0540 0.6686 0.0495 0.0489 1.0000 Uiso . . . . . .
H191 H 0.2935 0.4956 0.9798 0.0474 1.0000 Uiso . . . . . .
H221 H 0.4015 0.7319 0.9818 0.0537 1.0000 Uiso . . . . . .
H231 H 0.7495 0.8932 1.0246 0.0655 1.0000 Uiso . . . . . .
H241 H 1.0593 0.8932 0.9410 0.0631 1.0000 Uiso . . . . . .
H251 H 1.0169 0.7366 0.8109 0.0622 1.0000 Uiso . . . . . .
H261 H 0.6679 0.5758 0.7663 0.0524 1.0000 Uiso . . . . . .
H281 H 0.5940 0.6154 0.4655 0.0598 1.0000 Uiso . . . . . .
H291 H 0.9333 0.7902 0.4921 0.0741 1.0000 Uiso . . . . . .
H301 H 0.9323 0.9843 0.5818 0.0630 1.0000 Uiso . . . . . .
H311 H 0.5980 1.0128 0.6306 0.0672 1.0000 Uiso . . . . . .
H321 H 0.2681 0.8386 0.6119 0.0561 1.0000 Uiso . . . . . .

loop_
_atom_site_aniso_label
_atom_site_aniso_U_11
_atom_site_aniso_U_22
_atom_site_aniso_U_33
_atom_site_aniso_U_23
_atom_site_aniso_U_13
_atom_site_aniso_U_12
C1 0.0276(12) 0.0228(10) 0.0280(13) -0.0004(9) -0.0001(9) -0.0013(9)
C2 0.0292(13) 0.0253(11) 0.0227(12) 0.0014(9) 0.0028(9) 0.0005(10)
C3 0.0295(12) 0.0262(11) 0.0235(12) 0.0018(9) 0.0009(10) -0.0010(10)
C7 0.0295(12) 0.0302(12) 0.0259(12) 0.0013(9) 0.0015(9) -0.0016(10)
C8 0.0332(13) 0.0276(11) 0.0247(12) 0.0042(9) 0.0020(10) 0.0069(10)
C9 0.0309(12) 0.0292(11) 0.0267(12) 0.0049(9) 0.0047(9) 0.0027(10)
C10 0.0351(13) 0.0284(12) 0.0290(13) 0.0050(10) 0.0044(10) 0.0022(10)
C11 0.0387(14) 0.0327(12) 0.0279(14) 0.0059(10) 0.0067(11) 0.0032(11)
C12 0.0428(15) 0.0340(12) 0.0307(14) 0.0058(10) 0.0111(11) 0.0043(11)
C13 0.0532(17) 0.0420(15) 0.0445(17) 0.0138(12) 0.0019(13) 0.0040(13)
C14 0.075(2) 0.0407(15) 0.058(2) 0.0170(15) 0.0094(17) -0.0017(15)
C15 0.0535(18) 0.0476(17) 0.0531(19) 0.0066(14) 0.0155(15) -0.0061(14)
C16 0.0363(15) 0.0562(18) 0.0541(19) 0.0040(15) 0.0104(13) -0.0011(13)
C17 0.0408(15) 0.0393(14) 0.0492(16) 0.0070(12) 0.0099(12) 0.0088(12)
C18 0.0475(16) 0.0439(14) 0.0307(14) 0.0133(12) 0.0078(12) 0.0069(13)
C19 0.0447(15) 0.0463(15) 0.0261(13) 0.0093(11) -0.0017(11) 0.0065(12)
C20 0.0343(13) 0.0334(12) 0.0273(13) 0.0028(10) 0.0013(10) 0.0086(11)
C21 0.0403(15) 0.0361(13) 0.0261(12) 0.0071(10) -0.0013(11) 0.0077(11)
C22 0.0526(17) 0.0489(16) 0.0340(15) 0.0000(12) 0.0035(12) 0.0017(13)
C23 0.077(2) 0.0426(15) 0.0420(17) -0.0063(13) -0.0080(16) -0.0031(16)
C24 0.0511(19) 0.0464(16) 0.060(2) 0.0079(14) -0.0009(15) -0.0076(14)
C25 0.0387(15) 0.0490(16) 0.0574(19) 0.0091(14) 0.0045(13) 0.0063(13)
C26 0.0493(17) 0.0402(14) 0.0438(16) 0.0033(12) 0.0017(13) 0.0049(13)
C27 0.0293(13) 0.0314(11) 0.0244(12) 0.0071(9) 0.0000(9) -0.0016(10)
C28 0.0358(15) 0.0404(15) 0.070(2) 0.0029(14) 0.0024(14) 0.0063(12)
C29 0.0358(16) 0.067(2) 0.083(3) 0.0077(18) 0.0103(16) -0.0002(16)
C30 0.0498(18) 0.0514(18) 0.0557(19) -0.0028(14) 0.0041(14) -0.0185(14)
C31 0.065(2) 0.0392(15) 0.063(2) -0.0133(14) 0.0135(16) -0.0116(14)
C32 0.0428(16) 0.0410(15) 0.059(2) -0.0061(13) 0.0108(14) -0.0029(13)

loop_
_geom_bond_atom_site_label_1
_geom_bond_site_symmetry_1
_geom_bond_atom_site_label_2
_geom_bond_site_symmetry_2
_geom_bond_distance
_geom_bond_publ_flag
C1 . C2 . 1.417(3) yes
C1 . C3 . 1.411(3) yes
C1 . C27 . 1.499(3) yes
C2 . C3 2_566 1.438(3) yes
C2 . C10 . 1.418(3) yes
C3 . C7 . 1.416(3) yes
C7 . C8 . 1.386(3) yes
C7 . H71 . 1.002 no
C8 . C9 2_566 1.444(3) yes
C8 . C20 . 1.449(3) yes
C9 . C10 . 1.389(3) yes
C9 . C11 . 1.449(3) yes
C10 . H101 . 1.009 no
C11 . C12 . 1.490(3) yes
C11 . C18 . 1.367(3) yes
C12 . C13 . 1.402(4) yes
C12 . C17 . 1.380(4) yes
C13 . C14 . 1.394(4) yes
C13 . H131 . 1.022 no
C14 . C15 . 1.373(4) yes
C14 . H141 . 1.003 no
C15 . C16 . 1.369(4) yes
C15 . H151 . 1.013 no
C16 . C17 . 1.392(4) yes
C16 . H161 . 1.023 no
C17 . H171 . 1.024 no
C18 . C19 2_566 1.414(4) yes
C18 . H181 . 1.010 no
C19 . C20 . 1.362(3) yes
C19 . H191 . 1.014 no
C20 . C21 . 1.487(3) yes
C21 . C22 . 1.392(4) yes
C21 . C26 . 1.389(4) yes
C22 . C23 . 1.391(4) yes
C22 . H221 . 1.028 no
C23 . C24 . 1.366(5) yes
C23 . H231 . 1.020 no
C24 . C25 . 1.370(5) yes
C24 . H241 . 1.016 no
C25 . C26 . 1.389(4) yes
C25 . H251 . 1.017 no
C26 . H261 . 1.015 no
C27 . C28 . 1.389(4) yes
C27 . C32 . 1.376(4) yes
C28 . C29 . 1.395(4) yes
C28 . H281 . 1.020 no
C29 . C30 . 1.386(5) yes
C29 . H291 . 1.023 no
C30 . C31 . 1.345(5) yes
C30 . H301 . 1.009 no
C31 . C32 . 1.388(4) yes
C31 . H311 . 1.012 no
C32 . H321 . 1.019 no
